data_2237421
loop_
_publ_author_name
'Kulikov, Vladislav'
'Meyer, Gerd'

_publ_section_title
;
 Dihydronium tetrachromate(VI), (H~3~O)~2~Cr~4~O~13~
;
_journal_coeditor_code WM2714
_journal_issue 2
_journal_name_full 'Acta Crystallographica Section E'
_journal_page_first i13
_journal_paper_doi 10.1107/S1600536813001608
_journal_volume 69
_journal_year 2013
_chemical_formula_iupac '(H3 O)2 Cr4 O13'
_chemical_formula_moiety '3(H3 O +), Cr4 O13 2-'
_chemical_formula_sum 'Cr4 H6 O15'
_chemical_formula_weight 454.05
_chemical_name_common 'dihydronium tetrachromate'
_chemical_name_systematic
;
Dihydronium tetrachromate(VI)
;
_space_group_IT_number 7
_symmetry_cell_setting monoclinic
_symmetry_space_group_name_Hall 'P -2yc'
_symmetry_space_group_name_H-M 'P 1 c 1'
_atom_sites_solution_primary direct
_atom_sites_solution_secondary difmap
_audit_creation_method SHELXL-97
_cell_angle_alpha 90.00
_cell_angle_beta 91.888(18)
_cell_angle_gamma 90.00
_cell_formula_units_Z 2
_cell_length_a 8.9765(13)
_cell_length_b 7.6431(8)
_cell_length_c 9.3451(14)
_cell_measurement_reflns_used 1754
_cell_measurement_temperature 293(2)
_cell_measurement_theta_max 28.15
_cell_measurement_theta_min 1.9
_cell_volume 640.80(15)
_computing_cell_refinement 'IPDS (Stoe & Cie, 1997)'
_computing_data_collection 'IPDS (Stoe & Cie, 1997)'
_computing_data_reduction 'IPDS (Stoe & Cie, 1997)'
_computing_molecular_graphics 'DIAMOND (Crystal Impact, 2012)'
_computing_publication_material 'SHELXL97 (Sheldrick, 2008)'
_computing_structure_refinement 'SHELXL97 (Sheldrick, 2008)'
_computing_structure_solution 'SIR92 (Altomare <i>et al.</i>, 1993)'
_diffrn_ambient_temperature 293(2)
_diffrn_measured_fraction_theta_full 0.946
_diffrn_measured_fraction_theta_max 0.946
_diffrn_measurement_device_type 'Stoe IPDS I'
_diffrn_measurement_method '\f scans'
_diffrn_radiation_monochromator graphite
_diffrn_radiation_source 'fine-focus sealed tube'
_diffrn_radiation_type MoK\a
_diffrn_radiation_wavelength 0.71073
_diffrn_reflns_av_R_equivalents 0.0399
_diffrn_reflns_av_sigmaI/netI 0.0338
_diffrn_reflns_limit_h_max 11
_diffrn_reflns_limit_h_min -11
_diffrn_reflns_limit_k_max 9
_diffrn_reflns_limit_k_min -9
_diffrn_reflns_limit_l_max 12
_diffrn_reflns_limit_l_min -12
_diffrn_reflns_number 5900
_diffrn_reflns_theta_full 28.12
_diffrn_reflns_theta_max 28.12
_diffrn_reflns_theta_min 2.27
_diffrn_standards_number 0
_exptl_absorpt_coefficient_mu 3.374
_exptl_absorpt_correction_T_max 0.3136
_exptl_absorpt_correction_T_min 0.1205
_exptl_absorpt_correction_type numerical
_exptl_absorpt_process_details
;
[<i>X-RED</i> (Stoe & Cie, 2001) and <i>X-SHAPE</i> (Stoe & Cie,
1999)]
;
_exptl_crystal_colour orange-red
_exptl_crystal_density_diffrn 2.353
_exptl_crystal_density_method 'not measured'
_exptl_crystal_description block
_exptl_crystal_F_000 444
_exptl_crystal_size_max 1.0
_exptl_crystal_size_mid 0.4
_exptl_crystal_size_min 0.2
_refine_diff_density_max 0.694
_refine_diff_density_min -0.576
_refine_ls_abs_structure_details 'Flack (1983), 1212 Friedel pairs'
_refine_ls_abs_structure_Flack 0.53(4)
_refine_ls_extinction_coef 0.083(5)
_refine_ls_extinction_expression Fc^*^=kFc[1+0.001xFc^2^\l^3^/sin(2\q)]^-1/4^
_refine_ls_extinction_method 'SHELXL97 (Sheldrick, 2008)'
_refine_ls_goodness_of_fit_ref 1.058
_refine_ls_matrix_type full
_refine_ls_number_parameters 174
_refine_ls_number_reflns 2696
_refine_ls_number_restraints 2
_refine_ls_restrained_S_all 1.058
_refine_ls_R_factor_all 0.0432
_refine_ls_R_factor_gt 0.0400
_refine_ls_shift/su_max 0.000
_refine_ls_shift/su_mean 0.000
_refine_ls_structure_factor_coef Fsqd
_refine_ls_weighting_details 'calc w=1/[\s^2^(Fo^2^)+(0.0842P)^2^+0.0000P] where P=(Fo^2^+2Fc^2^)/3'
_refine_ls_weighting_scheme calc
_refine_ls_wR_factor_gt 0.1072
_refine_ls_wR_factor_ref 0.1100
_reflns_number_gt 2497
_reflns_number_total 2696
_reflns_threshold_expression I>2sigma(I)
_cod_data_source_file wm2714.cif
_cod_data_source_block I
_cod_original_sg_symbol_H-M 'P c'
_cod_database_code 2237421
_cod_database_fobs_code 2237421

loop_
_symmetry_equiv_pos_as_xyz
'x, y, z'
'x, -y, z+1/2'

loop_
_atom_site_type_symbol
_atom_site_label
_atom_site_fract_x
_atom_site_fract_y
_atom_site_fract_z
_atom_site_U_iso_or_equiv
_atom_site_adp_type
_atom_site_calc_flag
_atom_site_occupancy
_atom_site_symmetry_multiplicity
Cr Cr2 0.44108(9) 1.10692(11) 1.05710(8) 0.0219(2) Uani d 1 1
Cr Cr1 0.12169(8) 0.92974(12) 1.17627(8) 0.0242(2) Uani d 1 1
Cr Cr3 0.44219(9) 1.44260(12) 0.83187(8) 0.0263(2) Uani d 1 1
Cr Cr4 0.78483(9) 1.42919(12) 0.79827(9) 0.0283(2) Uani d 1 1
O O21 0.4560(6) 0.9751(8) 0.9295(4) 0.0437(12) Uani d 1 1
O O31 0.4312(7) 1.3165(9) 0.7003(5) 0.0542(13) Uani d 1 1
O O14 0.2882(5) 1.0642(5) 1.1542(4) 0.0324(9) Uani d 1 1
O O33 0.6117(5) 1.5476(5) 0.8324(4) 0.0296(8) Uani d 1 1
O O12 0.1024(6) 0.7916(8) 1.0473(6) 0.0497(12) Uani d 1 1
O O22 0.5891(5) 1.0957(7) 1.1545(4) 0.0401(11) Uani d 1 1
O O23 0.4224(5) 1.3239(6) 0.9907(4) 0.0334(9) Uani d 1 1
O O43 0.9211(5) 1.5638(6) 0.8196(5) 0.0360(10) Uani d 1 1
O O11 -0.0193(5) 1.0612(6) 1.1705(5) 0.0395(11) Uani d 1 1
O O13 0.1342(5) 0.8307(8) 1.3278(6) 0.0522(14) Uani d 1 1
O O42 0.7792(7) 1.3587(12) 0.6374(7) 0.074(2) Uani d 1 1
O O32 0.3119(5) 1.5822(7) 0.8197(6) 0.0477(13) Uani d 1 1
O O41 0.8015(6) 1.2744(8) 0.9121(7) 0.0595(16) Uani d 1 1
O O1W 0.0967(6) 0.4158(8) 1.0652(6) 0.0469(12) Uani d 1 1
O O2W 0.7959(6) 0.9005(7) 0.9169(5) 0.0456(12) Uani d 1 1

loop_
_atom_site_aniso_label
_atom_site_aniso_U_11
_atom_site_aniso_U_22
_atom_site_aniso_U_33
_atom_site_aniso_U_12
_atom_site_aniso_U_13
_atom_site_aniso_U_23
Cr2 0.0205(3) 0.0256(4) 0.0197(3) -0.0006(3) 0.0010(2) 0.0020(3)
Cr1 0.0221(4) 0.0208(5) 0.0296(4) -0.0019(3) 0.0017(3) 0.0052(3)
Cr3 0.0235(4) 0.0274(5) 0.0278(4) -0.0021(3) 0.0004(3) 0.0068(3)
Cr4 0.0255(4) 0.0222(5) 0.0374(4) -0.0005(3) 0.0057(3) -0.0052(3)
O21 0.047(3) 0.060(4) 0.0242(18) 0.010(2) 0.0025(17) -0.0114(18)
O31 0.063(3) 0.062(4) 0.038(2) -0.024(3) 0.0033(19) -0.008(2)
O14 0.034(2) 0.029(3) 0.0349(19) -0.0062(15) 0.0083(16) 0.0006(13)
O33 0.0289(19) 0.024(2) 0.036(2) -0.0003(16) 0.0045(15) 0.0024(14)
O12 0.048(3) 0.035(3) 0.065(3) -0.003(2) -0.004(2) -0.017(2)
O22 0.027(2) 0.058(3) 0.035(2) -0.0030(18) -0.0041(16) 0.0082(17)
O23 0.038(2) 0.028(2) 0.0344(19) -0.0032(18) 0.0057(15) 0.0107(14)
O43 0.026(2) 0.036(3) 0.046(2) -0.0044(15) 0.0092(17) 0.0016(16)
O11 0.030(2) 0.040(3) 0.049(2) 0.0044(16) 0.0039(18) 0.0018(17)
O13 0.038(2) 0.061(4) 0.057(3) -0.010(2) 0.002(2) 0.034(3)
O42 0.059(4) 0.092(5) 0.071(4) 0.006(3) 0.007(3) -0.047(4)
O32 0.029(3) 0.057(4) 0.057(3) 0.006(2) -0.0039(19) 0.022(2)
O41 0.048(3) 0.034(3) 0.097(4) 0.002(2) 0.010(3) 0.026(3)
O1W 0.044(3) 0.051(3) 0.046(2) 0.007(2) 0.0014(19) -0.0030(19)
O2W 0.043(3) 0.049(4) 0.044(2) 0.009(2) -0.0039(19) 0.0003(19)

loop_
_atom_type_symbol
_atom_type_description
_atom_type_scat_dispersion_real
_atom_type_scat_dispersion_imag
_atom_type_scat_source
O O 0.0106 0.0060 'International Tables Vol C Tables 4.2.6.8 and 6.1.1.4'
H H 0.0000 0.0000 'International Tables Vol C Tables 4.2.6.8 and 6.1.1.4'
Cr Cr 0.3209 0.6236 'International Tables Vol C Tables 4.2.6.8 and 6.1.1.4'

loop_
_geom_angle_atom_site_label_1
_geom_angle_atom_site_label_2
_geom_angle_atom_site_label_3
_geom_angle
O21 Cr2 O22 108.1(3)
O21 Cr2 O14 111.9(2)
O22 Cr2 O14 111.0(2)
O21 Cr2 O23 110.1(3)
O22 Cr2 O23 108.5(2)
O14 Cr2 O23 107.3(2)
O13 Cr1 O12 110.7(3)
O13 Cr1 O11 110.8(3)
O12 Cr1 O11 108.6(3)
O13 Cr1 O14 109.3(2)
O12 Cr1 O14 110.6(2)
O11 Cr1 O14 106.8(2)
O31 Cr3 O32 109.3(3)
O31 Cr3 O33 108.9(3)
O32 Cr3 O33 109.7(3)
O31 Cr3 O23 110.0(3)
O32 Cr3 O23 108.3(2)
O33 Cr3 O23 110.7(2)
O41 Cr4 O42 112.2(4)
O41 Cr4 O43 109.7(3)
O42 Cr4 O43 109.5(4)
O41 Cr4 O33 108.1(2)
O42 Cr4 O33 109.3(3)
O43 Cr4 O33 108.0(2)
Cr2 O14 Cr1 147.5(3)
Cr3 O33 Cr4 121.6(2)
Cr3 O23 Cr2 140.1(3)

loop_
_geom_bond_atom_site_label_1
_geom_bond_atom_site_label_2
_geom_bond_distance
Cr2 O21 1.570(4)
Cr2 O22 1.588(4)
Cr2 O14 1.701(4)
Cr2 O23 1.776(4)
Cr1 O13 1.606(4)
Cr1 O12 1.607(5)
Cr1 O11 1.615(5)
Cr1 O14 1.831(4)
Cr3 O31 1.563(6)
Cr3 O32 1.584(5)
Cr3 O33 1.720(5)
Cr3 O23 1.754(4)
Cr4 O41 1.595(5)
Cr4 O42 1.596(6)
Cr4 O43 1.606(5)
Cr4 O33 1.836(5)

loop_
_cod_related_entry_id
_cod_related_entry_database
_cod_related_entry_code
1 ChemSpider 30658328
